data_2244191
loop_
_publ_author_name
'Stapf, Manuel'
'Leibiger, Betty'
'Schwarzer, Anke'
'Mazik, Monika'

_publ_section_title
;
 Crystal structures of
 2-[3,5-bis(bromomethyl)-2,4,6-triethylbenzyl]isoindoline-1,3-dione and
 2-{5-(bromomethyl)-3-[(1,3-dioxoisoindolin-2-yl)methyl]-2,4,6-triethylbenzyl}isoindoline-1,3-dione
;
_journal_coeditor_code ZQ2264
_journal_issue 9
_journal_name_full 'Acta Crystallographica Section E'
_journal_page_first 919
_journal_page_last 923
_journal_paper_doi 10.1107/S205698902100788X
_journal_volume 77
_journal_year 2021
_chemical_formula_iupac 'C31 H29 Br N2 O4'
_chemical_formula_moiety 'C31 H29 Br N2 O4'
_chemical_formula_sum 'C31 H29 Br N2 O4'
_chemical_formula_weight 573.47
_chemical_name_systematic
2-{5-(Bromomethyl)-3-[(1,3-dioxoisoindolin-2-yl)methyl]-2,4,6-triethylbenzyl}isoindoline-1,3-dione
_space_group_crystal_system monoclinic
_space_group_IT_number 14
_space_group_name_Hall '-P 2yn'
_space_group_name_H-M_alt 'P 1 21/n 1'
_atom_sites_solution_hydrogens geom
_audit_creation_method SHELXL-2018/3
_cell_angle_alpha 90
_cell_angle_beta 109.168(13)
_cell_angle_gamma 90
_cell_formula_units_Z 4
_cell_length_a 12.899(2)
_cell_length_b 12.9748(15)
_cell_length_c 16.763(3)
_cell_measurement_reflns_used 3744
_cell_measurement_temperature 153(2)
_cell_measurement_theta_max 22.50
_cell_measurement_theta_min 2.02
_cell_volume 2650.0(7)
_computing_cell_refinement
;
X-AREA (Stoe, 2009)
;
_computing_data_collection
;
X-AREA (Stoe, 2009)
;
_computing_data_reduction
;
X-RED (Stoe, 2009)
;
_computing_molecular_graphics
;
XP (Sheldrick, 2008)
;
_computing_publication_material
;
<i>WinGX</i> (Farrugia, 2012), <i>publCIF</i> (Westrip, 2010)
and <i>shelXle</i>
(H\"ubschle <i>et al.</i>,  2011)
;
_computing_structure_refinement
;
<i>SHELXL2018/3</i> (Sheldrick, 2015b)
;
_computing_structure_solution
;
<i>SHELXT2018/2</i> (Sheldrick, 2015a)
;
_diffrn_ambient_temperature 153
_diffrn_detector 'image plate (34 cm diameter)'
_diffrn_detector_area_resol_mean 6.67
_diffrn_measured_fraction_theta_full 1.000
_diffrn_measured_fraction_theta_max 1.000
_diffrn_measurement_device '2-circle goniometer'
_diffrn_measurement_device_type 'STOE IPDS 2'
_diffrn_measurement_method 'rotation method'
_diffrn_radiation_monochromator 'plane graphite'
_diffrn_radiation_type 'Mo K\a'
_diffrn_radiation_wavelength 0.71073
_diffrn_reflns_av_R_equivalents 0.1151
_diffrn_reflns_av_unetI/netI 0.0602
_diffrn_reflns_limit_h_max 15
_diffrn_reflns_limit_h_min -15
_diffrn_reflns_limit_k_max 15
_diffrn_reflns_limit_k_min -15
_diffrn_reflns_limit_l_max 20
_diffrn_reflns_limit_l_min -19
_diffrn_reflns_number 26391
_diffrn_reflns_theta_full 25.242
_diffrn_reflns_theta_max 25.500
_diffrn_reflns_theta_min 1.742
_diffrn_source 'sealed X-ray tube, 12 x 0.4 mm long-fine focus'
_diffrn_source_current 40
_diffrn_source_power 2.000
_diffrn_source_voltage 50
_exptl_absorpt_coefficient_mu 1.592
_exptl_absorpt_correction_T_max 0.8444
_exptl_absorpt_correction_T_min 0.6952
_exptl_absorpt_correction_type integration
_exptl_crystal_colour colorless
_exptl_crystal_density_diffrn 1.437
_exptl_crystal_description piece
_exptl_crystal_F_000 1184
_exptl_crystal_size_max 0.180
_exptl_crystal_size_mid 0.180
_exptl_crystal_size_min 0.150
_refine_diff_density_max 0.375
_refine_diff_density_min -0.669
_refine_ls_extinction_method none
_refine_ls_goodness_of_fit_ref 1.118
_refine_ls_hydrogen_treatment constr
_refine_ls_matrix_type full
_refine_ls_number_parameters 346
_refine_ls_number_reflns 4941
_refine_ls_number_restraints 0
_refine_ls_restrained_S_all 1.118
_refine_ls_R_factor_all 0.0953
_refine_ls_R_factor_gt 0.0560
_refine_ls_shift/su_max 0.000
_refine_ls_shift/su_mean 0.000
_refine_ls_structure_factor_coef Fsqd
_refine_ls_weighting_details 'w=1/[\s^2^(Fo^2^)+(0.0406P)^2^+4.7828P] where P=(Fo^2^+2Fc^2^)/3'
_refine_ls_weighting_scheme calc
_refine_ls_wR_factor_gt 0.1096
_refine_ls_wR_factor_ref 0.1288
_reflns_number_gt 3442
_reflns_number_total 4941
_reflns_threshold_expression 'I > 2\s(I)'
_cod_data_source_file zq2264sup1.cif
_cod_data_source_block 2
_cod_original_cell_volume 2649.9(7)
_cod_original_sg_symbol_H-M 'P 21/n'
_cod_database_code 2244191
_shelx_space_group_comment
;
The symmetry employed for this shelxl refinement is uniquely defined
by the following loop, which should always be used as a source of
symmetry information in preference to the above space-group names.
They are only intended as comments.
;
_shelx_estimated_absorpt_t_min 0.763
_shelx_estimated_absorpt_t_max 0.796

loop_
_space_group_symop_operation_xyz
'x, y, z'
'-x+1/2, y+1/2, -z+1/2'
'-x, -y, -z'
'x-1/2, -y-1/2, z-1/2'

loop_
_atom_site_type_symbol
_atom_site_label
_atom_site_fract_x
_atom_site_fract_y
_atom_site_fract_z
_atom_site_U_iso_or_equiv
_atom_site_adp_type
_atom_site_calc_flag
_atom_site_occupancy
_atom_site_disorder_assembly
_atom_site_disorder_group
Br Br1 0.52316(4) 0.01014(4) 0.79824(3) 0.04165(17) Uani d 1 . .
O O1 0.0480(2) -0.1049(2) 0.44957(19) 0.0269(7) Uani d 1 . .
O O2 0.2500(2) 0.1152(2) 0.34544(18) 0.0264(7) Uani d 1 . .
O O3 0.2841(3) 0.5612(2) 0.47753(19) 0.0337(7) Uani d 1 . .
O O4 0.4148(2) 0.4359(2) 0.74727(17) 0.0235(6) Uani d 1 . .
N N1 0.1509(2) 0.0228(2) 0.4147(2) 0.0178(7) Uani d 1 . .
N N2 0.3553(3) 0.4731(2) 0.6045(2) 0.0187(7) Uani d 1 . .
C C1 0.4494(3) 0.1118(3) 0.6341(3) 0.0207(8) Uani d 1 . .
C C2 0.3495(3) 0.0700(3) 0.5826(2) 0.0186(8) Uani d 1 . .
C C3 0.2686(3) 0.1364(3) 0.5330(2) 0.0169(8) Uani d 1 . .
C C4 0.2886(3) 0.2437(3) 0.5314(2) 0.0170(8) Uani d 1 . .
C C5 0.3903(3) 0.2834(3) 0.5827(2) 0.0178(8) Uani d 1 . .
C C6 0.4692(3) 0.2186(3) 0.6364(2) 0.0183(8) Uani d 1 . .
C C7 0.5375(3) 0.0407(3) 0.6872(3) 0.0261(10) Uani d 1 . .
H H7A 0.610137 0.072469 0.695790 0.031 Uiso calc 1 . .
H H7B 0.534643 -0.024818 0.656210 0.031 Uiso calc 1 . .
C C8 0.3313(3) -0.0454(3) 0.5824(3) 0.0218(9) Uani d 1 . .
H H8A 0.251482 -0.059241 0.565489 0.026 Uiso calc 1 . .
H H8B 0.365684 -0.072266 0.640352 0.026 Uiso calc 1 . .
C C9 0.3788(4) -0.1030(3) 0.5223(3) 0.0303(10) Uani d 1 . .
H H9A 0.347178 -0.074907 0.465118 0.046 Uiso calc 1 . .
H H9B 0.360849 -0.176407 0.521898 0.046 Uiso calc 1 . .
H H9C 0.458681 -0.094380 0.541444 0.046 Uiso calc 1 . .
C C10 0.1550(3) 0.0942(3) 0.4834(2) 0.0205(9) Uani d 1 . .
H H10A 0.125136 0.058587 0.523338 0.025 Uiso calc 1 . .
H H10B 0.106010 0.153176 0.459244 0.025 Uiso calc 1 . .
C C11 0.0915(3) -0.0691(3) 0.4011(3) 0.0186(8) Uani d 1 . .
C C12 0.0940(3) -0.1109(3) 0.3197(2) 0.0189(8) Uani d 1 . .
C C13 0.0457(3) -0.2003(3) 0.2775(3) 0.0258(10) Uani d 1 . .
H H13 0.004436 -0.245548 0.300068 0.031 Uiso calc 1 . .
C C14 0.0612(4) -0.2193(3) 0.2012(3) 0.0325(11) Uani d 1 . .
H H14 0.030282 -0.279843 0.170719 0.039 Uiso calc 1 . .
C C15 0.1209(4) -0.1524(3) 0.1672(3) 0.0324(11) Uani d 1 . .
H H15 0.129331 -0.167964 0.114331 0.039 Uiso calc 1 . .
C C16 0.1682(3) -0.0627(3) 0.2106(3) 0.0246(9) Uani d 1 . .
H H16 0.208922 -0.016774 0.188112 0.030 Uiso calc 1 . .
C C17 0.1535(3) -0.0438(3) 0.2871(2) 0.0189(8) Uani d 1 . .
C C18 0.1925(3) 0.0425(3) 0.3490(2) 0.0179(8) Uani d 1 . .
C C19 0.2003(3) 0.3149(3) 0.4773(3) 0.0215(9) Uani d 1 . .
H H19A 0.161193 0.280095 0.423207 0.026 Uiso calc 1 . .
H H19B 0.235232 0.377749 0.464336 0.026 Uiso calc 1 . .
C C20 0.1163(3) 0.3462(3) 0.5208(3) 0.0283(10) Uani d 1 . .
H H20A 0.062288 0.393705 0.484201 0.042 Uiso calc 1 . .
H H20B 0.154562 0.380291 0.574660 0.042 Uiso calc 1 . .
H H20C 0.078697 0.284601 0.531248 0.042 Uiso calc 1 . .
C C21 0.4188(3) 0.3966(3) 0.5753(3) 0.0202(9) Uani d 1 . .
H H21A 0.497534 0.406640 0.607674 0.024 Uiso calc 1 . .
H H21B 0.409090 0.411132 0.515254 0.024 Uiso calc 1 . .
C C22 0.2951(3) 0.5522(3) 0.5513(3) 0.0246(9) Uani d 1 . .
C C23 0.2531(3) 0.6184(3) 0.6061(3) 0.0219(9) Uani d 1 . .
C C24 0.1883(4) 0.7063(3) 0.5864(3) 0.0308(10) Uani d 1 . .
H H24 0.160892 0.732223 0.530356 0.037 Uiso calc 1 . .
C C25 0.1652(4) 0.7548(3) 0.6535(3) 0.0335(11) Uani d 1 . .
H H25 0.119858 0.814329 0.642455 0.040 Uiso calc 1 . .
C C26 0.2069(4) 0.7180(3) 0.7352(3) 0.0373(12) Uani d 1 . .
H H26 0.191087 0.753832 0.779323 0.045 Uiso calc 1 . .
C C27 0.2714(4) 0.6298(3) 0.7542(3) 0.0284(10) Uani d 1 . .
H H27 0.299597 0.604064 0.810256 0.034 Uiso calc 1 . .
C C28 0.2928(3) 0.5812(3) 0.6878(3) 0.0227(9) Uani d 1 . .
C C29 0.3610(3) 0.4885(3) 0.6876(2) 0.0194(8) Uani d 1 . .
C C30 0.5750(3) 0.2621(3) 0.6972(3) 0.0208(9) Uani d 1 . .
H H30A 0.601244 0.216141 0.746913 0.025 Uiso calc 1 . .
H H30B 0.559601 0.330376 0.717248 0.025 Uiso calc 1 . .
C C31 0.6659(3) 0.2740(3) 0.6580(3) 0.0257(9) Uani d 1 . .
H H31A 0.686331 0.205933 0.642623 0.039 Uiso calc 1 . .
H H31B 0.730070 0.306456 0.698949 0.039 Uiso calc 1 . .
H H31C 0.639585 0.317153 0.607382 0.039 Uiso calc 1 . .

loop_
_atom_site_aniso_label
_atom_site_aniso_U_11
_atom_site_aniso_U_22
_atom_site_aniso_U_33
_atom_site_aniso_U_12
_atom_site_aniso_U_13
_atom_site_aniso_U_23
Br1 0.0519(3) 0.0366(3) 0.0270(2) 0.0005(2) 0.0001(2) 0.0070(2)
O1 0.0267(15) 0.0224(15) 0.0341(17) -0.0046(13) 0.0132(14) -0.0026(13)
O2 0.0301(16) 0.0216(15) 0.0251(16) -0.0051(13) 0.0057(13) 0.0031(12)
O3 0.054(2) 0.0249(16) 0.0203(17) 0.0032(15) 0.0104(15) 0.0044(12)
O4 0.0284(15) 0.0184(14) 0.0218(15) 0.0000(12) 0.0054(13) 0.0021(12)
N1 0.0131(15) 0.0174(16) 0.0216(17) -0.0032(13) 0.0040(13) -0.0006(13)
N2 0.0244(17) 0.0112(15) 0.0202(17) 0.0039(13) 0.0070(14) 0.0002(13)
C1 0.021(2) 0.0183(19) 0.022(2) 0.0021(16) 0.0072(17) -0.0005(16)
C2 0.0200(19) 0.0159(19) 0.021(2) -0.0025(16) 0.0078(17) -0.0030(15)
C3 0.0160(19) 0.0176(19) 0.0160(19) -0.0026(15) 0.0038(16) -0.0032(15)
C4 0.0193(19) 0.0186(19) 0.0132(19) 0.0020(16) 0.0054(15) -0.0022(15)
C5 0.021(2) 0.0120(18) 0.021(2) 0.0005(15) 0.0064(17) -0.0021(15)
C6 0.0181(19) 0.0155(18) 0.021(2) -0.0039(15) 0.0059(16) -0.0028(16)
C7 0.026(2) 0.020(2) 0.026(2) 0.0007(17) 0.0008(18) -0.0013(17)
C8 0.024(2) 0.0161(18) 0.022(2) -0.0031(16) 0.0028(18) 0.0011(15)
C9 0.038(3) 0.018(2) 0.030(2) 0.0044(19) 0.005(2) -0.0017(18)
C10 0.0176(19) 0.020(2) 0.021(2) 0.0004(16) 0.0023(17) -0.0056(16)
C11 0.0125(18) 0.0164(19) 0.024(2) 0.0012(15) 0.0021(17) 0.0038(16)
C12 0.0157(19) 0.0167(19) 0.023(2) 0.0033(16) 0.0042(16) -0.0019(16)
C13 0.022(2) 0.0162(19) 0.035(3) -0.0004(16) 0.0039(19) -0.0028(17)
C14 0.032(2) 0.025(2) 0.033(3) 0.0010(19) 0.000(2) -0.0104(19)
C15 0.040(3) 0.031(2) 0.022(2) 0.007(2) 0.004(2) -0.0060(19)
C16 0.024(2) 0.027(2) 0.019(2) 0.0048(17) 0.0015(17) 0.0058(17)
C17 0.0156(19) 0.0180(19) 0.019(2) 0.0040(15) -0.0001(16) 0.0032(15)
C18 0.0160(19) 0.0159(19) 0.018(2) 0.0032(15) -0.0002(16) 0.0034(15)
C19 0.022(2) 0.0172(19) 0.023(2) -0.0003(16) 0.0041(17) 0.0011(16)
C20 0.023(2) 0.022(2) 0.038(3) 0.0052(18) 0.007(2) 0.0009(19)
C21 0.025(2) 0.0137(18) 0.021(2) -0.0018(16) 0.0063(17) -0.0041(15)
C22 0.026(2) 0.0132(19) 0.033(3) -0.0029(17) 0.0073(19) -0.0015(17)
C23 0.022(2) 0.0153(19) 0.027(2) -0.0029(16) 0.0066(18) -0.0007(16)
C24 0.033(2) 0.019(2) 0.040(3) 0.0007(18) 0.012(2) 0.0022(19)
C25 0.030(2) 0.017(2) 0.057(3) 0.0038(18) 0.020(2) -0.003(2)
C26 0.038(3) 0.030(2) 0.053(3) 0.001(2) 0.027(2) -0.008(2)
C27 0.033(2) 0.027(2) 0.031(2) -0.0021(19) 0.017(2) -0.0028(19)
C28 0.024(2) 0.0156(18) 0.030(2) -0.0036(16) 0.0101(18) -0.0024(17)
C29 0.0222(19) 0.0147(18) 0.022(2) -0.0061(16) 0.0087(16) -0.0017(17)
C30 0.019(2) 0.0180(19) 0.021(2) -0.0012(16) 0.0007(17) -0.0048(16)
C31 0.024(2) 0.019(2) 0.033(2) 0.0019(17) 0.0073(19) -0.0040(17)

loop_
_atom_type_symbol
_atom_type_description
_atom_type_scat_dispersion_real
_atom_type_scat_dispersion_imag
_atom_type_scat_source
C C 0.0033 0.0016 'International Tables Vol C Tables 4.2.6.8 and 6.1.1.4'
H H 0.0000 0.0000 'International Tables Vol C Tables 4.2.6.8 and 6.1.1.4'
N N 0.0061 0.0033 'International Tables Vol C Tables 4.2.6.8 and 6.1.1.4'
O O 0.0106 0.0060 'International Tables Vol C Tables 4.2.6.8 and 6.1.1.4'
Br Br -0.2901 2.4595 'International Tables Vol C Tables 4.2.6.8 and 6.1.1.4'

loop_
_exptl_crystal_face_index_h
_exptl_crystal_face_index_k
_exptl_crystal_face_index_l
_exptl_crystal_face_perp_dist
971 999 -782 0.0763
773 978 999 0.1167
312 -999 827 0.0905
855 394 -999 0.0682
-173 -999 969 0.0663
-999 -32 241 0.1038
-971 -999 483 0.0923
-382 999 -893 0.1031
0 4 5 0.1502
-550 -198 999 0.0853
173 133 -999 0.0849

loop_
_geom_angle_atom_site_label_1
_geom_angle_atom_site_label_2
_geom_angle_atom_site_label_3
_geom_angle_site_symmetry_1
_geom_angle_site_symmetry_3
_geom_angle
_geom_angle_publ_flag
C11 N1 C18 . . 111.1(3) ?
C11 N1 C10 . . 123.1(3) ?
C18 N1 C10 . . 125.4(3) ?
C29 N2 C22 . . 111.5(3) ?
C29 N2 C21 . . 125.6(3) ?
C22 N2 C21 . . 122.0(3) ?
C2 C1 C6 . . 121.3(3) ?
C2 C1 C7 . . 119.3(3) ?
C6 C1 C7 . . 119.5(3) ?
C3 C2 C1 . . 118.9(3) ?
C3 C2 C8 . . 121.5(3) ?
C1 C2 C8 . . 119.6(4) ?
C2 C3 C4 . . 120.8(3) ?
C2 C3 C10 . . 119.9(3) ?
C4 C3 C10 . . 119.3(3) ?
C5 C4 C3 . . 119.1(3) ?
C5 C4 C19 . . 120.6(3) ?
C3 C4 C19 . . 120.3(3) ?
C6 C5 C4 . . 120.6(3) ?
C6 C5 C21 . . 119.1(3) ?
C4 C5 C21 . . 120.1(3) ?
C5 C6 C1 . . 119.2(3) ?
C5 C6 C30 . . 120.8(3) ?
C1 C6 C30 . . 120.0(3) ?
C1 C7 Br1 . . 113.3(3) ?
C1 C7 H7A . . 108.9 ?
Br1 C7 H7A . . 108.9 ?
C1 C7 H7B . . 108.9 ?
Br1 C7 H7B . . 108.9 ?
H7A C7 H7B . . 107.7 ?
C2 C8 C9 . . 112.8(3) ?
C2 C8 H8A . . 109.0 ?
C9 C8 H8A . . 109.0 ?
C2 C8 H8B . . 109.0 ?
C9 C8 H8B . . 109.0 ?
H8A C8 H8B . . 107.8 ?
C8 C9 H9A . . 109.5 ?
C8 C9 H9B . . 109.5 ?
H9A C9 H9B . . 109.5 ?
C8 C9 H9C . . 109.5 ?
H9A C9 H9C . . 109.5 ?
H9B C9 H9C . . 109.5 ?
N1 C10 C3 . . 115.7(3) ?
N1 C10 H10A . . 108.3 ?
C3 C10 H10A . . 108.3 ?
N1 C10 H10B . . 108.3 ?
C3 C10 H10B . . 108.3 ?
H10A C10 H10B . . 107.4 ?
O1 C11 N1 . . 124.3(4) ?
O1 C11 C12 . . 129.0(3) ?
N1 C11 C12 . . 106.7(3) ?
C17 C12 C13 . . 122.4(4) ?
C17 C12 C11 . . 108.4(3) ?
C13 C12 C11 . . 129.2(4) ?
C14 C13 C12 . . 116.2(4) ?
C14 C13 H13 . . 121.9 ?
C12 C13 H13 . . 121.9 ?
C13 C14 C15 . . 122.2(4) ?
C13 C14 H14 . . 118.9 ?
C15 C14 H14 . . 118.9 ?
C14 C15 C16 . . 120.6(4) ?
C14 C15 H15 . . 119.7 ?
C16 C15 H15 . . 119.7 ?
C17 C16 C15 . . 117.4(4) ?
C17 C16 H16 . . 121.3 ?
C15 C16 H16 . . 121.3 ?
C16 C17 C12 . . 121.2(4) ?
C16 C17 C18 . . 131.3(4) ?
C12 C17 C18 . . 107.5(3) ?
O2 C18 N1 . . 125.4(4) ?
O2 C18 C17 . . 128.3(4) ?
N1 C18 C17 . . 106.3(3) ?
C4 C19 C20 . . 112.6(3) ?
C4 C19 H19A . . 109.1 ?
C20 C19 H19A . . 109.1 ?
C4 C19 H19B . . 109.1 ?
C20 C19 H19B . . 109.1 ?
H19A C19 H19B . . 107.8 ?
C19 C20 H20A . . 109.5 ?
C19 C20 H20B . . 109.5 ?
H20A C20 H20B . . 109.5 ?
C19 C20 H20C . . 109.5 ?
H20A C20 H20C . . 109.5 ?
H20B C20 H20C . . 109.5 ?
N2 C21 C5 . . 116.5(3) ?
N2 C21 H21A . . 108.2 ?
C5 C21 H21A . . 108.2 ?
N2 C21 H21B . . 108.2 ?
C5 C21 H21B . . 108.2 ?
H21A C21 H21B . . 107.3 ?
O3 C22 N2 . . 125.0(4) ?
O3 C22 C23 . . 129.5(4) ?
N2 C22 C23 . . 105.5(4) ?
C28 C23 C24 . . 121.3(4) ?
C28 C23 C22 . . 108.7(3) ?
C24 C23 C22 . . 130.0(4) ?
C23 C24 C25 . . 116.6(4) ?
C23 C24 H24 . . 121.7 ?
C25 C24 H24 . . 121.7 ?
C26 C25 C24 . . 121.6(4) ?
C26 C25 H25 . . 119.2 ?
C24 C25 H25 . . 119.2 ?
C25 C26 C27 . . 121.3(4) ?
C25 C26 H26 . . 119.3 ?
C27 C26 H26 . . 119.3 ?
C28 C27 C26 . . 117.0(4) ?
C28 C27 H27 . . 121.5 ?
C26 C27 H27 . . 121.5 ?
C23 C28 C27 . . 122.1(4) ?
C23 C28 C29 . . 107.8(4) ?
C27 C28 C29 . . 130.1(4) ?
O4 C29 N2 . . 124.9(4) ?
O4 C29 C28 . . 128.7(4) ?
N2 C29 C28 . . 106.4(3) ?
C6 C30 C31 . . 113.3(3) ?
C6 C30 H30A . . 108.9 ?
C31 C30 H30A . . 108.9 ?
C6 C30 H30B . . 108.9 ?
C31 C30 H30B . . 108.9 ?
H30A C30 H30B . . 107.7 ?
C30 C31 H31A . . 109.5 ?
C30 C31 H31B . . 109.5 ?
H31A C31 H31B . . 109.5 ?
C30 C31 H31C . . 109.5 ?
H31A C31 H31C . . 109.5 ?
H31B C31 H31C . . 109.5 ?

loop_
_geom_bond_atom_site_label_1
_geom_bond_atom_site_label_2
_geom_bond_site_symmetry_2
_geom_bond_distance
_geom_bond_publ_flag
Br1 C7 . 1.970(4) ?
O1 C11 . 1.221(5) ?
O2 C18 . 1.213(5) ?
O3 C22 . 1.204(5) ?
O4 C29 . 1.222(5) ?
N1 C11 . 1.395(5) ?
N1 C18 . 1.399(5) ?
N1 C10 . 1.465(5) ?
N2 C29 . 1.384(5) ?
N2 C22 . 1.413(5) ?
N2 C21 . 1.471(5) ?
C1 C2 . 1.403(5) ?
C1 C6 . 1.407(5) ?
C1 C7 . 1.507(5) ?
C2 C3 . 1.397(5) ?
C2 C8 . 1.515(5) ?
C3 C4 . 1.418(5) ?
C3 C10 . 1.529(5) ?
C4 C5 . 1.409(5) ?
C4 C19 . 1.515(5) ?
C5 C6 . 1.396(5) ?
C5 C21 . 1.530(5) ?
C6 C30 . 1.519(5) ?
C7 H7A . 0.9900 ?
C7 H7B . 0.9900 ?
C8 C9 . 1.534(6) ?
C8 H8A . 0.9900 ?
C8 H8B . 0.9900 ?
C9 H9A . 0.9800 ?
C9 H9B . 0.9800 ?
C9 H9C . 0.9800 ?
C10 H10A . 0.9900 ?
C10 H10B . 0.9900 ?
C11 C12 . 1.478(6) ?
C12 C17 . 1.386(6) ?
C12 C13 . 1.394(5) ?
C13 C14 . 1.381(6) ?
C13 H13 . 0.9500 ?
C14 C15 . 1.399(7) ?
C14 H14 . 0.9500 ?
C15 C16 . 1.401(6) ?
C15 H15 . 0.9500 ?
C16 C17 . 1.380(6) ?
C16 H16 . 0.9500 ?
C17 C18 . 1.497(5) ?
C19 C20 . 1.547(6) ?
C19 H19A . 0.9900 ?
C19 H19B . 0.9900 ?
C20 H20A . 0.9800 ?
C20 H20B . 0.9800 ?
C20 H20C . 0.9800 ?
C21 H21A . 0.9900 ?
C21 H21B . 0.9900 ?
C22 C23 . 1.483(6) ?
C23 C28 . 1.383(6) ?
C23 C24 . 1.388(6) ?
C24 C25 . 1.403(7) ?
C24 H24 . 0.9500 ?
C25 C26 . 1.382(7) ?
C25 H25 . 0.9500 ?
C26 C27 . 1.389(6) ?
C26 H26 . 0.9500 ?
C27 C28 . 1.383(6) ?
C27 H27 . 0.9500 ?
C28 C29 . 1.491(5) ?
C30 C31 . 1.528(6) ?
C30 H30A . 0.9900 ?
C30 H30B . 0.9900 ?
C31 H31A . 0.9800 ?
C31 H31B . 0.9800 ?
C31 H31C . 0.9800 ?

loop_
_geom_hbond_atom_site_label_D
_geom_hbond_atom_site_label_H
_geom_hbond_atom_site_label_A
_geom_hbond_site_symmetry_A
_geom_hbond_distance_DH
_geom_hbond_distance_HA
_geom_hbond_distance_DA
_geom_hbond_angle_DHA
_geom_hbond_publ_flag
C10 H10A O1 . 0.99 2.49 2.896(5) 104.0 yes
C10 H10A O1 3_556 0.99 2.49 3.173(5) 125.5 yes
C19 H19B O3 . 0.99 2.45 3.373(5) 154.4 yes
C21 H21B O3 . 0.99 2.47 2.897(5) 105.3 yes
C25 H25 O4 2_556 0.95 2.58 3.237(5) 126.8 yes
C30 H30B O4 . 0.99 2.50 3.346(5) 143.7 yes
C31 H31B O2 4_666 0.98 2.59 3.298(5) 129.1 yes
C31 H31C O3 3_666 0.98 2.53 3.334(5) 139.1 yes
C26 H26 <i>Cg</i>1 2_556 0.95 2.84 3.529(5) 130 yes
C31 H31A <i>Cg</i>3 3_656 0.98 2.88 3.394(5) 113 yes

loop_
_geom_torsion_atom_site_label_1
_geom_torsion_atom_site_label_2
_geom_torsion_atom_site_label_3
_geom_torsion_atom_site_label_4
_geom_torsion_site_symmetry_1
_geom_torsion_site_symmetry_2
_geom_torsion_site_symmetry_3
_geom_torsion_site_symmetry_4
_geom_torsion
_geom_torsion_publ_flag
C6 C1 C2 C3 . . . . -0.1(6) ?
C7 C1 C2 C3 . . . . -179.5(4) ?
C6 C1 C2 C8 . . . . -179.6(4) ?
C7 C1 C2 C8 . . . . 1.0(6) ?
C1 C2 C3 C4 . . . . 3.0(6) ?
C8 C2 C3 C4 . . . . -177.5(4) ?
C1 C2 C3 C10 . . . . -173.8(4) ?
C8 C2 C3 C10 . . . . 5.8(6) ?
C2 C3 C4 C5 . . . . -2.1(6) ?
C10 C3 C4 C5 . . . . 174.7(4) ?
C2 C3 C4 C19 . . . . 179.9(4) ?
C10 C3 C4 C19 . . . . -3.3(6) ?
C3 C4 C5 C6 . . . . -1.9(6) ?
C19 C4 C5 C6 . . . . 176.1(4) ?
C3 C4 C5 C21 . . . . 173.4(3) ?
C19 C4 C5 C21 . . . . -8.6(6) ?
C4 C5 C6 C1 . . . . 4.7(6) ?
C21 C5 C6 C1 . . . . -170.6(4) ?
C4 C5 C6 C30 . . . . -174.8(4) ?
C21 C5 C6 C30 . . . . 9.8(6) ?
C2 C1 C6 C5 . . . . -3.8(6) ?
C7 C1 C6 C5 . . . . 175.6(4) ?
C2 C1 C6 C30 . . . . 175.8(4) ?
C7 C1 C6 C30 . . . . -4.8(6) ?
C2 C1 C7 Br1 . . . . -87.0(4) ?
C6 C1 C7 Br1 . . . . 93.6(4) ?
C3 C2 C8 C9 . . . . 96.5(5) ?
C1 C2 C8 C9 . . . . -84.0(5) ?
C11 N1 C10 C3 . . . . 135.1(4) ?
C18 N1 C10 C3 . . . . -53.7(5) ?
C2 C3 C10 N1 . . . . -66.4(5) ?
C4 C3 C10 N1 . . . . 116.7(4) ?
C18 N1 C11 O1 . . . . 178.9(3) ?
C10 N1 C11 O1 . . . . -8.8(5) ?
C18 N1 C11 C12 . . . . -0.7(4) ?
C10 N1 C11 C12 . . . . 171.6(3) ?
O1 C11 C12 C17 . . . . -179.8(4) ?
N1 C11 C12 C17 . . . . -0.3(4) ?
O1 C11 C12 C13 . . . . 1.4(7) ?
N1 C11 C12 C13 . . . . -179.1(4) ?
C17 C12 C13 C14 . . . . 0.6(6) ?
C11 C12 C13 C14 . . . . 179.3(4) ?
C12 C13 C14 C15 . . . . -0.7(6) ?
C13 C14 C15 C16 . . . . 0.4(7) ?
C14 C15 C16 C17 . . . . 0.0(6) ?
C15 C16 C17 C12 . . . . -0.1(6) ?
C15 C16 C17 C18 . . . . 179.7(4) ?
C13 C12 C17 C16 . . . . -0.3(6) ?
C11 C12 C17 C16 . . . . -179.1(3) ?
C13 C12 C17 C18 . . . . 179.9(3) ?
C11 C12 C17 C18 . . . . 1.1(4) ?
C11 N1 C18 O2 . . . . -177.6(3) ?
C10 N1 C18 O2 . . . . 10.3(6) ?
C11 N1 C18 C17 . . . . 1.3(4) ?
C10 N1 C18 C17 . . . . -170.8(3) ?
C16 C17 C18 O2 . . . . -2.3(7) ?
C12 C17 C18 O2 . . . . 177.4(4) ?
C16 C17 C18 N1 . . . . 178.8(4) ?
C12 C17 C18 N1 . . . . -1.5(4) ?
C5 C4 C19 C20 . . . . -95.5(4) ?
C3 C4 C19 C20 . . . . 82.5(4) ?
C29 N2 C21 C5 . . . . 68.4(5) ?
C22 N2 C21 C5 . . . . -123.2(4) ?
C6 C5 C21 N2 . . . . -116.0(4) ?
C4 C5 C21 N2 . . . . 68.6(5) ?
C29 N2 C22 O3 . . . . 174.7(4) ?
C21 N2 C22 O3 . . . . 4.8(6) ?
C29 N2 C22 C23 . . . . -4.4(4) ?
C21 N2 C22 C23 . . . . -174.2(3) ?
O3 C22 C23 C28 . . . . -176.0(4) ?
N2 C22 C23 C28 . . . . 2.9(4) ?
O3 C22 C23 C24 . . . . 1.7(7) ?
N2 C22 C23 C24 . . . . -179.3(4) ?
C28 C23 C24 C25 . . . . -0.1(6) ?
C22 C23 C24 C25 . . . . -177.6(4) ?
C23 C24 C25 C26 . . . . 1.3(6) ?
C24 C25 C26 C27 . . . . -1.6(7) ?
C25 C26 C27 C28 . . . . 0.6(7) ?
C24 C23 C28 C27 . . . . -0.9(6) ?
C22 C23 C28 C27 . . . . 177.1(4) ?
C24 C23 C28 C29 . . . . -178.6(4) ?
C22 C23 C28 C29 . . . . -0.6(4) ?
C26 C27 C28 C23 . . . . 0.6(6) ?
C26 C27 C28 C29 . . . . 177.8(4) ?
C22 N2 C29 O4 . . . . -174.3(4) ?
C21 N2 C29 O4 . . . . -4.9(6) ?
C22 N2 C29 C28 . . . . 4.0(4) ?
C21 N2 C29 C28 . . . . 173.5(3) ?
C23 C28 C29 O4 . . . . 176.3(4) ?
C27 C28 C29 O4 . . . . -1.3(7) ?
C23 C28 C29 N2 . . . . -2.0(4) ?
C27 C28 C29 N2 . . . . -179.5(4) ?
C5 C6 C30 C31 . . . . -87.0(5) ?
C1 C6 C30 C31 . . . . 93.4(5) ?

_cod_database_fobs_code 2244191
